data_4086957
loop_
_publ_author_name
'Esteruelas, Miguel A.'
'L\'opez, Ana M.'
'O\~nate, Enrique'
'San-Torcuato, Ainhoa'
'Tsai, Jui-Yi'
'Xia, Chuanjun'

_publ_section_title
;
 Formation of Dinuclear Iridium Complexes by NHC-Supported C--H Bond
 Activation
;
_journal_issue 3
_journal_name_full Organometallics
_journal_page_first 699
_journal_paper_doi 10.1021/acs.organomet.6b00891
_journal_volume 36
_journal_year 2017
_chemical_formula_sum 'C32 H55 Ir N2 P2'
_chemical_formula_weight 721.92
_chemical_name_systematic
; 
 ? 
;
_space_group_IT_number 2
_symmetry_cell_setting triclinic
_symmetry_space_group_name_Hall '-P 1'
_symmetry_space_group_name_H-M 'P -1'
_atom_sites_solution_hydrogens geom
_atom_sites_solution_primary direct
_atom_sites_solution_secondary difmap
_audit_creation_method SHELXL-97
_cell_angle_alpha 99.495(2)
_cell_angle_beta 93.844(2)
_cell_angle_gamma 100.595(2)
_cell_formula_units_Z 2
_cell_length_a 9.2313(11)
_cell_length_b 10.1833(12)
_cell_length_c 18.029(2)
_cell_measurement_reflns_used 8044
_cell_measurement_temperature 173(2)
_cell_measurement_theta_max 28
_cell_measurement_theta_min 2
_cell_volume 1634.8(3)
_computing_cell_refinement 'SAINT+ v. 7.56a (Bruker AXS, 2008)'
_computing_data_collection 'apex2 v. 7.0 (Bruker AXS, 2009)'
_computing_data_reduction 'SAINT+ v. 7.56a (Bruker AXS, 2008)'
_computing_molecular_graphics 'XP, SHELXTL v. 6.14 (Bruker, 2000)'
_computing_publication_material 'XCIF, SHELXTL v. 6.14 (Bruker, 2000)'
_computing_structure_refinement 'SHELXL-97 (Sheldrick, 1997)'
_computing_structure_solution 'SHELXS-97 (Sheldrick, 1990)'
_diffrn_ambient_temperature 173(2)
_diffrn_detector_area_resol_mean 8.33
_diffrn_measured_fraction_theta_full 0.996
_diffrn_measured_fraction_theta_max 0.903
_diffrn_measurement_device_type 'Bruker APEX DUO system'
_diffrn_measurement_method '\w rotations with narrow frames'
_diffrn_radiation_monochromator graphite
_diffrn_radiation_source 'fine-focus sealed tube'
_diffrn_radiation_type MoK\a
_diffrn_radiation_wavelength 0.71073
_diffrn_reflns_av_R_equivalents 0.0261
_diffrn_reflns_av_sigmaI/netI 0.0381
_diffrn_reflns_limit_h_max 12
_diffrn_reflns_limit_h_min -12
_diffrn_reflns_limit_k_max 13
_diffrn_reflns_limit_k_min -13
_diffrn_reflns_limit_l_max 23
_diffrn_reflns_limit_l_min -23
_diffrn_reflns_number 17856
_diffrn_reflns_theta_full 27.50
_diffrn_reflns_theta_max 29.47
_diffrn_reflns_theta_min 2.07
_diffrn_standards_decay_% 0
_exptl_absorpt_coefficient_mu 4.204
_exptl_absorpt_correction_T_max 0.862
_exptl_absorpt_correction_T_min 0.679
_exptl_absorpt_correction_type multi-scan
_exptl_absorpt_process_details
;
Absorption correction performed with SADABS program. This is based on the
method of Blessing: Blessing, R. H., Acta Crystallogr., Sect. A 1995, 51, 33.

SADABS: Area-Detector Absorption Correction. Bruker-AXS 
within SAINT+ package, v. 6.1 (2000).
;
_exptl_crystal_colour colourless
_exptl_crystal_density_diffrn 1.467
_exptl_crystal_density_method 'not measured'
_exptl_crystal_description 'irregular block'
_exptl_crystal_F_000 736
_exptl_crystal_size_max 0.19
_exptl_crystal_size_mid 0.14
_exptl_crystal_size_min 0.08
_refine_diff_density_max 1.984
_refine_diff_density_min -0.844
_refine_diff_density_rms 0.101
_refine_ls_extinction_method none
_refine_ls_goodness_of_fit_ref 1.024
_refine_ls_hydrogen_treatment mixed
_refine_ls_matrix_type full
_refine_ls_number_parameters 353
_refine_ls_number_reflns 8219
_refine_ls_number_restraints 2
_refine_ls_restrained_S_all 1.024
_refine_ls_R_factor_all 0.0360
_refine_ls_R_factor_gt 0.0285
_refine_ls_shift/su_max 0.007
_refine_ls_shift/su_mean 0.000
_refine_ls_structure_factor_coef Fsqd
_refine_ls_weighting_details 'calc w=1/[\s^2^(Fo^2^)+(0.0365P)^2^+0.0000P] where P=(Fo^2^+2Fc^2^)/3'
_refine_ls_weighting_scheme calc
_refine_ls_wR_factor_gt 0.0645
_refine_ls_wR_factor_ref 0.0673
_reflns_number_gt 7220
_reflns_number_total 8219
_reflns_threshold_expression >2sigma(I)
_cod_data_source_file om6b00891_si_002.cif
_cod_data_source_block 7-enriquen89
_cod_depositor_comments 'Adding full bibliography for 4086954--4086957.cif.'
_cod_original_sg_symbol_H-M P-1
_cod_database_code 4086957

loop_
_symmetry_equiv_pos_as_xyz
'x, y, z'
'-x, -y, -z'

loop_
_atom_site_label
_atom_site_type_symbol
_atom_site_fract_x
_atom_site_fract_y
_atom_site_fract_z
_atom_site_U_iso_or_equiv
_atom_site_adp_type
_atom_site_occupancy
_atom_site_symmetry_multiplicity
_atom_site_calc_flag
_atom_site_refinement_flags
Ir Ir 0.805020(13) 0.466764(12) 0.213370(6) 0.02980(5) Uani 1 1 d D
H01 H 0.686(3) 0.551(3) 0.1906(18) 0.036 Uiso 1 1 d D
H02 H 0.909(3) 0.490(3) 0.1497(14) 0.036 Uiso 1 1 d D
P1 P 0.93890(10) 0.67009(8) 0.28057(5) 0.03292(18) Uani 1 1 d .
P2 P 0.70229(9) 0.30468(8) 0.10905(4) 0.03022(17) Uani 1 1 d .
N1 N 0.5601(3) 0.4361(3) 0.32752(17) 0.0446(7) Uani 1 1 d .
N2 N 0.7348(3) 0.3212(3) 0.33800(15) 0.0347(6) Uani 1 1 d .
C1 C 0.6849(4) 0.4094(3) 0.29657(18) 0.0352(7) Uani 1 1 d .
C2 C 0.4708(5) 0.5253(5) 0.3036(3) 0.0665(12) Uani 1 1 d .
H2A H 0.4778 0.6044 0.3438 0.100 Uiso 1 1 calc R
H2B H 0.3674 0.4772 0.2927 0.100 Uiso 1 1 calc R
H2C H 0.5059 0.5555 0.2579 0.100 Uiso 1 1 calc R
C3 C 0.8700(3) 0.2827(3) 0.31955(17) 0.0317(6) Uani 1 1 d .
C4 C 0.9321(3) 0.3420(3) 0.25993(17) 0.0307(6) Uani 1 1 d .
C5 C 1.0673(4) 0.3080(4) 0.24303(19) 0.0381(7) Uani 1 1 d .
H5 H 1.1141 0.3426 0.2030 0.046 Uiso 1 1 calc R
C6 C 1.1368(4) 0.2260(4) 0.2820(2) 0.0455(9) Uani 1 1 d .
H6 H 1.2291 0.2061 0.2683 0.055 Uiso 1 1 calc R
C7 C 1.0734(4) 0.1736(4) 0.3401(2) 0.0455(9) Uani 1 1 d .
H7 H 1.1218 0.1184 0.3670 0.055 Uiso 1 1 calc R
C8 C 0.9379(4) 0.2016(3) 0.3595(2) 0.0399(8) Uani 1 1 d .
H8 H 0.8923 0.1658 0.3995 0.048 Uiso 1 1 calc R
C9 C 0.6395(4) 0.2899(4) 0.3927(2) 0.0458(9) Uani 1 1 d .
C10 C 0.6355(5) 0.2051(5) 0.4456(2) 0.0626(12) Uani 1 1 d .
H10 H 0.7089 0.1518 0.4503 0.075 Uiso 1 1 calc R
C11 C 0.5194(6) 0.2009(7) 0.4920(3) 0.0817(17) Uani 1 1 d .
H11 H 0.5137 0.1439 0.5289 0.098 Uiso 1 1 calc R
C12 C 0.4129(6) 0.2788(7) 0.4845(3) 0.0822(17) Uani 1 1 d .
H12 H 0.3361 0.2744 0.5171 0.099 Uiso 1 1 calc R
C13 C 0.4140(5) 0.3625(6) 0.4318(3) 0.0675(13) Uani 1 1 d .
H13 H 0.3402 0.4153 0.4269 0.081 Uiso 1 1 calc R
C14 C 0.5301(4) 0.3649(4) 0.3860(2) 0.0483(9) Uani 1 1 d .
C15 C 0.9175(4) 0.6977(3) 0.38417(18) 0.0408(8) Uani 1 1 d .
H15 H 0.8101 0.6624 0.3875 0.049 Uiso 1 1 calc R
C16 C 0.9486(5) 0.8424(4) 0.4298(2) 0.0541(10) Uani 1 1 d .
H16A H 0.9210 0.8401 0.4812 0.081 Uiso 1 1 calc R
H16B H 0.8904 0.8978 0.4055 0.081 Uiso 1 1 calc R
H16C H 1.0543 0.8818 0.4320 0.081 Uiso 1 1 calc R
C17 C 0.9985(6) 0.6098(4) 0.4256(2) 0.0568(11) Uani 1 1 d .
H17A H 1.1044 0.6504 0.4342 0.085 Uiso 1 1 calc R
H17B H 0.9845 0.5186 0.3950 0.085 Uiso 1 1 calc R
H17C H 0.9588 0.6037 0.4742 0.085 Uiso 1 1 calc R
C18 C 1.1441(4) 0.6931(4) 0.2778(2) 0.0456(9) Uani 1 1 d .
H18 H 1.1750 0.6251 0.3064 0.055 Uiso 1 1 calc R
C19 C 1.1941(5) 0.6587(5) 0.1995(3) 0.0643(12) Uani 1 1 d .
H19A H 1.1746 0.7266 0.1695 0.096 Uiso 1 1 calc R
H19B H 1.1395 0.5687 0.1745 0.096 Uiso 1 1 calc R
H19C H 1.3005 0.6586 0.2040 0.096 Uiso 1 1 calc R
C20 C 1.2349(5) 0.8307(5) 0.3181(3) 0.0761(15) Uani 1 1 d .
H20A H 1.3407 0.8303 0.3161 0.114 Uiso 1 1 calc R
H20B H 1.2133 0.8470 0.3709 0.114 Uiso 1 1 calc R
H20C H 1.2089 0.9027 0.2930 0.114 Uiso 1 1 calc R
C21 C 0.8878(5) 0.8251(4) 0.2539(2) 0.0473(9) Uani 1 1 d .
H21 H 0.9532 0.9045 0.2878 0.057 Uiso 1 1 calc R
C22 C 0.7278(5) 0.8339(4) 0.2684(3) 0.0660(12) Uani 1 1 d .
H22A H 0.7127 0.9262 0.2668 0.099 Uiso 1 1 calc R
H22B H 0.7090 0.8118 0.3182 0.099 Uiso 1 1 calc R
H22C H 0.6596 0.7693 0.2294 0.099 Uiso 1 1 calc R
C23 C 0.9123(7) 0.8415(5) 0.1732(3) 0.0737(14) Uani 1 1 d .
H23A H 0.8527 0.7636 0.1381 0.111 Uiso 1 1 calc R
H23B H 1.0174 0.8465 0.1661 0.111 Uiso 1 1 calc R
H23C H 0.8827 0.9252 0.1634 0.111 Uiso 1 1 calc R
C24 C 0.8316(4) 0.1906(3) 0.0759(2) 0.0392(8) Uani 1 1 d .
H24 H 0.8720 0.1630 0.1226 0.047 Uiso 1 1 calc R
C25 C 0.7655(5) 0.0570(4) 0.0218(3) 0.0585(11) Uani 1 1 d .
H25A H 0.7280 0.0767 -0.0265 0.088 Uiso 1 1 calc R
H25B H 0.6841 0.0061 0.0441 0.088 Uiso 1 1 calc R
H25C H 0.8423 0.0028 0.0133 0.088 Uiso 1 1 calc R
C26 C 0.9667(4) 0.2652(4) 0.0446(2) 0.0522(10) Uani 1 1 d .
H26A H 1.0445 0.2113 0.0432 0.078 Uiso 1 1 calc R
H26B H 1.0037 0.3538 0.0771 0.078 Uiso 1 1 calc R
H26C H 0.9385 0.2783 -0.0067 0.078 Uiso 1 1 calc R
C27 C 0.5328(4) 0.1798(3) 0.11726(19) 0.0377(7) Uani 1 1 d .
H27 H 0.5085 0.1152 0.0679 0.045 Uiso 1 1 calc R
C28 C 0.3997(4) 0.2468(4) 0.1310(2) 0.0514(10) Uani 1 1 d .
H28A H 0.3148 0.1784 0.1383 0.077 Uiso 1 1 calc R
H28B H 0.3749 0.2871 0.0872 0.077 Uiso 1 1 calc R
H28C H 0.4239 0.3179 0.1762 0.077 Uiso 1 1 calc R
C29 C 0.5579(5) 0.0966(4) 0.1783(2) 0.0552(10) Uani 1 1 d .
H29A H 0.5690 0.1548 0.2282 0.083 Uiso 1 1 calc R
H29B H 0.6478 0.0598 0.1709 0.083 Uiso 1 1 calc R
H29C H 0.4728 0.0217 0.1750 0.083 Uiso 1 1 calc R
C30 C 0.6365(4) 0.3810(4) 0.02899(18) 0.0387(7) Uani 1 1 d .
H30 H 0.5588 0.4302 0.0487 0.046 Uiso 1 1 calc R
C31 C 0.5594(5) 0.2804(4) -0.0419(2) 0.0593(11) Uani 1 1 d .
H31A H 0.5161 0.3299 -0.0770 0.089 Uiso 1 1 calc R
H31B H 0.4811 0.2135 -0.0273 0.089 Uiso 1 1 calc R
H31C H 0.6321 0.2337 -0.0665 0.089 Uiso 1 1 calc R
C32 C 0.7531(5) 0.4888(4) 0.0055(2) 0.0507(10) Uani 1 1 d .
H32A H 0.8252 0.4451 -0.0215 0.076 Uiso 1 1 calc R
H32B H 0.8040 0.5519 0.0507 0.076 Uiso 1 1 calc R
H32C H 0.7051 0.5389 -0.0276 0.076 Uiso 1 1 calc R

loop_
_atom_site_aniso_label
_atom_site_aniso_U_11
_atom_site_aniso_U_22
_atom_site_aniso_U_33
_atom_site_aniso_U_23
_atom_site_aniso_U_13
_atom_site_aniso_U_12
Ir 0.03451(7) 0.02668(7) 0.02684(7) 0.00279(4) -0.00007(4) 0.00553(5)
P1 0.0426(5) 0.0271(4) 0.0270(4) 0.0036(3) -0.0004(3) 0.0041(3)
P2 0.0322(4) 0.0289(4) 0.0273(4) 0.0035(3) 0.0003(3) 0.0022(3)
N1 0.0368(16) 0.0546(19) 0.0403(17) -0.0010(14) 0.0062(13) 0.0113(14)
N2 0.0364(15) 0.0393(15) 0.0257(13) 0.0052(11) 0.0041(11) 0.0006(12)
C1 0.0338(17) 0.0357(17) 0.0328(17) -0.0018(13) 0.0028(13) 0.0056(14)
C2 0.053(3) 0.073(3) 0.072(3) -0.004(2) 0.006(2) 0.024(2)
C3 0.0327(16) 0.0295(15) 0.0300(16) 0.0046(12) -0.0014(12) 0.0006(13)
C4 0.0355(16) 0.0264(15) 0.0282(15) 0.0003(12) 0.0006(12) 0.0059(12)
C5 0.0350(17) 0.0422(19) 0.0367(18) 0.0082(14) 0.0024(14) 0.0061(15)
C6 0.042(2) 0.050(2) 0.046(2) 0.0048(17) 0.0007(16) 0.0175(17)
C7 0.052(2) 0.0347(18) 0.050(2) 0.0091(16) -0.0084(17) 0.0111(16)
C8 0.050(2) 0.0306(16) 0.0363(18) 0.0086(14) 0.0000(15) 0.0003(15)
C9 0.043(2) 0.057(2) 0.0307(18) 0.0045(16) 0.0054(14) -0.0066(17)
C10 0.054(3) 0.087(3) 0.044(2) 0.021(2) 0.0072(19) -0.004(2)
C11 0.068(3) 0.121(5) 0.051(3) 0.033(3) 0.016(2) -0.015(3)
C12 0.059(3) 0.130(5) 0.045(3) 0.008(3) 0.023(2) -0.014(3)
C13 0.046(2) 0.095(4) 0.052(3) -0.006(2) 0.0168(19) 0.003(2)
C14 0.0377(19) 0.063(2) 0.036(2) -0.0024(17) 0.0057(15) -0.0015(18)
C15 0.056(2) 0.0330(17) 0.0266(16) -0.0024(13) 0.0007(14) -0.0006(15)
C16 0.082(3) 0.037(2) 0.037(2) -0.0033(16) 0.0087(19) 0.0042(19)
C17 0.097(3) 0.037(2) 0.0300(19) 0.0042(15) -0.0080(19) 0.004(2)
C18 0.045(2) 0.042(2) 0.046(2) 0.0050(16) 0.0037(16) 0.0023(16)
C19 0.053(3) 0.075(3) 0.060(3) 0.005(2) 0.019(2) 0.001(2)
C20 0.053(3) 0.066(3) 0.089(4) -0.021(3) 0.006(2) -0.011(2)
C21 0.068(3) 0.0290(17) 0.042(2) 0.0061(15) -0.0030(18) 0.0069(17)
C22 0.074(3) 0.048(2) 0.079(3) 0.008(2) -0.008(2) 0.028(2)
C23 0.118(4) 0.058(3) 0.054(3) 0.027(2) 0.010(3) 0.026(3)
C24 0.0396(19) 0.0324(17) 0.0409(19) -0.0042(14) 0.0005(14) 0.0058(14)
C25 0.056(3) 0.043(2) 0.066(3) -0.0165(19) -0.002(2) 0.0095(19)
C26 0.043(2) 0.055(2) 0.055(2) -0.0017(19) 0.0123(18) 0.0088(18)
C27 0.0412(19) 0.0361(17) 0.0301(17) 0.0034(13) -0.0003(13) -0.0032(14)
C28 0.039(2) 0.059(2) 0.053(2) 0.0087(19) 0.0111(17) 0.0014(18)
C29 0.062(3) 0.047(2) 0.050(2) 0.0189(18) -0.0041(19) -0.0103(19)
C30 0.0428(19) 0.0419(19) 0.0296(17) 0.0088(14) 0.0005(14) 0.0024(15)
C31 0.071(3) 0.060(3) 0.035(2) 0.0091(18) -0.0124(19) -0.012(2)
C32 0.056(2) 0.049(2) 0.044(2) 0.0183(17) -0.0028(17) -0.0052(18)

loop_
_atom_type_symbol
_atom_type_description
_atom_type_scat_dispersion_real
_atom_type_scat_dispersion_imag
_atom_type_scat_source
C C 0.0033 0.0016 'International Tables Vol C Tables 4.2.6.8 and 6.1.1.4'
H H 0.0000 0.0000 'International Tables Vol C Tables 4.2.6.8 and 6.1.1.4'
N N 0.0061 0.0033 'International Tables Vol C Tables 4.2.6.8 and 6.1.1.4'
P P 0.1023 0.0942 'International Tables Vol C Tables 4.2.6.8 and 6.1.1.4'
Ir Ir -1.4442 7.9887 'International Tables Vol C Tables 4.2.6.8 and 6.1.1.4'

loop_
_geom_angle_atom_site_label_1
_geom_angle_atom_site_label_2
_geom_angle_atom_site_label_3
_geom_angle
C1 Ir C4 77.73(13)
C1 Ir P1 97.85(9)
C4 Ir P1 96.12(8)
C1 Ir P2 103.14(9)
C4 Ir P2 94.99(8)
P1 Ir P2 157.91(3)
C1 Ir H01 90.3(12)
C4 Ir H01 168.1(12)
P1 Ir H01 86.2(12)
P2 Ir H01 86.9(12)
C1 Ir H02 170.4(12)
C4 Ir H02 93.3(12)
P1 Ir H02 86.5(12)
P2 Ir H02 73.9(12)
H01 Ir H02 98.5(17)
C21 P1 C18 105.67(18)
C21 P1 C15 101.45(16)
C18 P1 C15 103.22(17)
C21 P1 Ir 115.66(13)
C18 P1 Ir 114.85(12)
C15 P1 Ir 114.36(11)
C27 P2 C30 100.61(16)
C27 P2 C24 101.70(16)
C30 P2 C24 109.61(16)
C27 P2 Ir 118.83(11)
C30 P2 Ir 112.38(11)
C24 P2 Ir 112.57(11)
C1 N1 C14 111.1(3)
C1 N1 C2 125.1(3)
C14 N1 C2 123.9(3)
C1 N2 C9 111.2(3)
C1 N2 C3 116.2(3)
C9 N2 C3 132.6(3)
N1 C1 N2 104.8(3)
N1 C1 Ir 137.3(3)
N2 C1 Ir 117.9(2)
N1 C2 H2A 109.5
N1 C2 H2B 109.5
H2A C2 H2B 109.5
N1 C2 H2C 109.5
H2A C2 H2C 109.5
H2B C2 H2C 109.5
C8 C3 N2 122.5(3)
C8 C3 C4 123.8(3)
N2 C3 C4 113.6(3)
C5 C4 C3 113.9(3)
C5 C4 Ir 131.5(2)
C3 C4 Ir 114.6(2)
C6 C5 C4 123.2(3)
C6 C5 H5 118.4
C4 C5 H5 118.4
C7 C6 C5 120.5(3)
C7 C6 H6 119.7
C5 C6 H6 119.7
C6 C7 C8 119.5(3)
C6 C7 H7 120.3
C8 C7 H7 120.3
C3 C8 C7 119.0(3)
C3 C8 H8 120.5
C7 C8 H8 120.5
C14 C9 C10 120.3(4)
C14 C9 N2 105.5(3)
C10 C9 N2 134.2(4)
C9 C10 C11 117.6(5)
C9 C10 H10 121.2
C11 C10 H10 121.2
C12 C11 C10 120.7(5)
C12 C11 H11 119.7
C10 C11 H11 119.7
C13 C12 C11 122.6(4)
C13 C12 H12 118.7
C11 C12 H12 118.7
C12 C13 C14 115.8(5)
C12 C13 H13 122.1
C14 C13 H13 122.1
C9 C14 N1 107.5(3)
C9 C14 C13 123.0(4)
N1 C14 C13 129.6(4)
C17 C15 C16 109.1(3)
C17 C15 P1 112.3(3)
C16 C15 P1 119.6(3)
C17 C15 H15 104.8
C16 C15 H15 104.8
P1 C15 H15 104.8
C15 C16 H16A 109.5
C15 C16 H16B 109.5
H16A C16 H16B 109.5
C15 C16 H16C 109.5
H16A C16 H16C 109.5
H16B C16 H16C 109.5
C15 C17 H17A 109.5
C15 C17 H17B 109.5
H17A C17 H17B 109.5
C15 C17 H17C 109.5
H17A C17 H17C 109.5
H17B C17 H17C 109.5
C19 C18 C20 109.3(3)
C19 C18 P1 114.9(3)
C20 C18 P1 115.9(3)
C19 C18 H18 105.2
C20 C18 H18 105.2
P1 C18 H18 105.2
C18 C19 H19A 109.5
C18 C19 H19B 109.5
H19A C19 H19B 109.5
C18 C19 H19C 109.5
H19A C19 H19C 109.5
H19B C19 H19C 109.5
C18 C20 H20A 109.5
C18 C20 H20B 109.5
H20A C20 H20B 109.5
C18 C20 H20C 109.5
H20A C20 H20C 109.5
H20B C20 H20C 109.5
C23 C21 C22 109.8(4)
C23 C21 P1 114.3(3)
C22 C21 P1 111.7(3)
C23 C21 H21 106.9
C22 C21 H21 106.9
P1 C21 H21 106.9
C21 C22 H22A 109.5
C21 C22 H22B 109.5
H22A C22 H22B 109.5
C21 C22 H22C 109.5
H22A C22 H22C 109.5
H22B C22 H22C 109.5
C21 C23 H23A 109.5
C21 C23 H23B 109.5
H23A C23 H23B 109.5
C21 C23 H23C 109.5
H23A C23 H23C 109.5
H23B C23 H23C 109.5
C26 C24 C25 109.8(3)
C26 C24 P2 112.7(3)
C25 C24 P2 117.7(3)
C26 C24 H24 105.2
C25 C24 H24 105.2
P2 C24 H24 105.2
C24 C25 H25A 109.5
C24 C25 H25B 109.5
H25A C25 H25B 109.5
C24 C25 H25C 109.5
H25A C25 H25C 109.5
H25B C25 H25C 109.5
C24 C26 H26A 109.5
C24 C26 H26B 109.5
H26A C26 H26B 109.5
C24 C26 H26C 109.5
H26A C26 H26C 109.5
H26B C26 H26C 109.5
C29 C27 C28 110.4(3)
C29 C27 P2 111.8(2)
C28 C27 P2 112.2(3)
C29 C27 H27 107.3
C28 C27 H27 107.3
P2 C27 H27 107.3
C27 C28 H28A 109.5
C27 C28 H28B 109.5
H28A C28 H28B 109.5
C27 C28 H28C 109.5
H28A C28 H28C 109.5
H28B C28 H28C 109.5
C27 C29 H29A 109.5
C27 C29 H29B 109.5
H29A C29 H29B 109.5
C27 C29 H29C 109.5
H29A C29 H29C 109.5
H29B C29 H29C 109.5
C32 C30 C31 109.2(3)
C32 C30 P2 114.5(2)
C31 C30 P2 116.2(3)
C32 C30 H30 105.2
C31 C30 H30 105.2
P2 C30 H30 105.2
C30 C31 H31A 109.5
C30 C31 H31B 109.5
H31A C31 H31B 109.5
C30 C31 H31C 109.5
H31A C31 H31C 109.5
H31B C31 H31C 109.5
C30 C32 H32A 109.5
C30 C32 H32B 109.5
H32A C32 H32B 109.5
C30 C32 H32C 109.5
H32A C32 H32C 109.5
H32B C32 H32C 109.5

loop_
_geom_bond_atom_site_label_1
_geom_bond_atom_site_label_2
_geom_bond_distance
Ir C1 2.023(3)
Ir C4 2.112(3)
Ir P1 2.3050(9)
Ir P2 2.3070(8)
Ir H01 1.583(10)
Ir H02 1.567(10)
P1 C21 1.854(4)
P1 C18 1.870(4)
P1 C15 1.872(3)
P2 C27 1.857(3)
P2 C30 1.866(3)
P2 C24 1.873(3)
N1 C1 1.366(4)
N1 C14 1.389(5)
N1 C2 1.431(5)
N2 C1 1.380(4)
N2 C9 1.403(4)
N2 C3 1.419(4)
C2 H2A 0.9800
C2 H2B 0.9800
C2 H2C 0.9800
C3 C8 1.385(5)
C3 C4 1.420(4)
C4 C5 1.395(4)
C5 C6 1.391(5)
C5 H5 0.9500
C6 C7 1.370(5)
C6 H6 0.9500
C7 C8 1.387(5)
C7 H7 0.9500
C8 H8 0.9500
C9 C14 1.384(6)
C9 C10 1.386(6)
C10 C11 1.401(6)
C10 H10 0.9500
C11 C12 1.386(8)
C11 H11 0.9500
C12 C13 1.377(7)
C12 H12 0.9500
C13 C14 1.395(5)
C13 H13 0.9500
C15 C17 1.520(5)
C15 C16 1.531(5)
C15 H15 1.0000
C16 H16A 0.9800
C16 H16B 0.9800
C16 H16C 0.9800
C17 H17A 0.9800
C17 H17B 0.9800
C17 H17C 0.9800
C18 C19 1.521(5)
C18 C20 1.531(6)
C18 H18 1.0000
C19 H19A 0.9800
C19 H19B 0.9800
C19 H19C 0.9800
C20 H20A 0.9800
C20 H20B 0.9800
C20 H20C 0.9800
C21 C23 1.519(6)
C21 C22 1.533(6)
C21 H21 1.0000
C22 H22A 0.9800
C22 H22B 0.9800
C22 H22C 0.9800
C23 H23A 0.9800
C23 H23B 0.9800
C23 H23C 0.9800
C24 C26 1.529(5)
C24 C25 1.534(5)
C24 H24 1.0000
C25 H25A 0.9800
C25 H25B 0.9800
C25 H25C 0.9800
C26 H26A 0.9800
C26 H26B 0.9800
C26 H26C 0.9800
C27 C29 1.525(5)
C27 C28 1.527(5)
C27 H27 1.0000
C28 H28A 0.9800
C28 H28B 0.9800
C28 H28C 0.9800
C29 H29A 0.9800
C29 H29B 0.9800
C29 H29C 0.9800
C30 C32 1.524(5)
C30 C31 1.538(5)
C30 H30 1.0000
C31 H31A 0.9800
C31 H31B 0.9800
C31 H31C 0.9800
C32 H32A 0.9800
C32 H32B 0.9800
C32 H32C 0.9800
